data_7100065
loop_
_publ_author_name
'Philip Mountford'
'Fanny Bonnet'
'A. R. Cowley'
'Cara S. Tredget'

_publ_section_title
;
The first rare earth organometallic complex of
1,4,7-trithiacyclononane: a precursor to unique cationic ethylene and
alpha-olefin polymerisation catalysts supported by an all-sulfur donor
ligand
;
_journal_name_full 'Chemical Communications'
_journal_paper_doi 10.1039/b503967c
_journal_year 2005
_chemical_formula_moiety ' C18 H45 S3 Sc Si3, 0.5(C7 H8) '
_chemical_formula_sum 'C21.5 H49 S3 Sc Si3'
_chemical_formula_weight 533.04
_space_group_IT_number 15
_symmetry_cell_setting monoclinic
_symmetry_space_group_name_Hall '-C 2yc'
_symmetry_space_group_name_H-M 'C 1 2/c 1'
_cell_angle_alpha 90
_cell_angle_beta 100.0286(9)
_cell_angle_gamma 90
_cell_formula_units_Z 8
_cell_length_a 20.0776(4)
_cell_length_b 15.6656(3)
_cell_length_c 20.0619(4)
_cell_measurement_temperature 150
_cell_volume 6213.6(2)
_exptl_crystal_density_diffrn 1.140
_cod_depositor_comments
;
The following automatic conversions were performed:
'_symmetry_cell_setting' value 'Monoclinic' changed to 'monoclinic'
according to '/home/saulius/struct/CIF-dictionaries/cif_core.dic'
dictionary named 'cif_core.dic' version 2.4.1 from 2010-06-29.

Automatic conversion script
Id: cif_fix_enum 1527 2010-12-29 10:47:43Z saulius 
;
_cod_original_sg_symbol_H-M 'C 2/c'
_cod_original_formula_sum ' C21.50 H49 S3 Sc Si3 '
_cod_database_code 7100065

loop_
_symmetry_equiv_pos_as_xyz
x,y,z
-x,-y,-z
x+1/2,y+1/2,z
-x+1/2,-y+1/2,-z
-x,y,-z+1/2
x,-y,z+1/2
-x+1/2,y+1/2,-z+1/2
x+1/2,-y+1/2,z+1/2

loop_
_atom_site_label
_atom_site_type_symbol
_atom_site_fract_x
_atom_site_fract_y
_atom_site_fract_z
_atom_site_U_iso_or_equiv
_atom_site_occupancy
_atom_site_adp_type
_atom_site_refinement_flags_posn
_atom_site_refinement_flags_adp
_atom_site_refinement_flags_occupancy
_atom_site_disorder_assembly
_atom_site_disorder_group
Sc1 Sc 0.29983(2) 0.52472(2) 0.162086(18) 0.0260 1.0000 Uani . . . . .
S1 S 0.19709(3) 0.62165(3) 0.20270(3) 0.0313 1.0000 Uani . . . . .
C1 C 0.23871(13) 0.72227(14) 0.22653(12) 0.0372 1.0000 Uani . . . . .
C2 C 0.30366(13) 0.71741(14) 0.27826(12) 0.0365 1.0000 Uani . . . . .
S2 S 0.36529(3) 0.64267(3) 0.25446(3) 0.0313 1.0000 Uani . . . . .
C3 C 0.39006(12) 0.58045(15) 0.33101(11) 0.0373 1.0000 Uani . . . . .
C4 C 0.33457(12) 0.52977(15) 0.35543(10) 0.0354 1.0000 Uani . . . . .
S3 S 0.28635(3) 0.46239(3) 0.29008(3) 0.0316 1.0000 Uani . . . . .
C5 C 0.20007(12) 0.48938(14) 0.29749(11) 0.0352 1.0000 Uani . . . . .
C6 C 0.18039(12) 0.58229(14) 0.28383(11) 0.0332 1.0000 Uani . . . . .
C7 C 0.40248(12) 0.46271(14) 0.17748(12) 0.0343 1.0000 Uani . . . . .
Si1 Si 0.42625(4) 0.37650(4) 0.12379(3) 0.0390 1.0000 Uani . . . . .
C8 C 0.51806(17) 0.3454(2) 0.1445(2) 0.0759 1.0000 Uani . . . . .
C9 C 0.37838(14) 0.27606(15) 0.13480(14) 0.0447 1.0000 Uani . . . . .
C10 C 0.4087(3) 0.4076(2) 0.03215(17) 0.0880 1.0000 Uani . . . . .
C11 C 0.21910(13) 0.42589(15) 0.12666(12) 0.0367 1.0000 Uani . . . . .
Si2 Si 0.15776(4) 0.42493(5) 0.04765(3) 0.0518 1.0000 Uani . . . . .
C12 C 0.09682(19) 0.3329(2) 0.04350(15) 0.0694 1.0000 Uani . . . . .
C13 C 0.10538(19) 0.5247(3) 0.03670(18) 0.0770 1.0000 Uani . . . . .
C14 C 0.2007(3) 0.4159(3) -0.02786(18) 0.1081 1.0000 Uani . . . . .
C15 C 0.30155(11) 0.61336(14) 0.07539(11) 0.0311 1.0000 Uani . . . . .
Si3 Si 0.36090(3) 0.69689(3) 0.05860(3) 0.0283 1.0000 Uani . . . . .
C16 C 0.35493(14) 0.71927(17) -0.03428(12) 0.0432 1.0000 Uani . . . . .
C17 C 0.34610(12) 0.80135(14) 0.10007(12) 0.0379 1.0000 Uani . . . . .
C18 C 0.45100(12) 0.66651(16) 0.09074(15) 0.0452 1.0000 Uani . . . . .
C19 C 0.5000 -0.0578(3) 0.2500 0.0608 1.0000 Uani S T . . .
C20 C 0.50225(16) -0.0127(3) 0.19162(17) 0.0659 1.0000 Uani . . . . .
C21 C 0.50244(17) 0.0769(3) 0.1914(2) 0.0711 1.0000 Uani . . . . .
C22 C 0.5000 0.1200(3) 0.2500 0.0748 1.0000 Uani S T . . .
C23 C 0.5000 -0.1526(3) 0.2500 0.0905 1.0000 Uani S T . . .
H71 H 0.4136(14) 0.4430(19) 0.2208(16) 0.045(8) 1.0000 Uiso . . . . .
H72 H 0.4339(14) 0.5104(18) 0.1722(13) 0.040(7) 1.0000 Uiso . . . . .
H111 H 0.2435(17) 0.379(2) 0.1309(17) 0.059(9) 1.0000 Uiso . . . . .
H112 H 0.1894(18) 0.422(2) 0.1642(19) 0.070(10) 1.0000 Uiso . . . . .
H151 H 0.3077(16) 0.568(2) 0.0470(17) 0.056(9) 1.0000 Uiso . . . . .
H152 H 0.2539(17) 0.636(2) 0.0600(16) 0.060(9) 1.0000 Uiso . . . . .
H11 H 0.2062 0.7594 0.2457 0.0460 1.0000 Uiso . . . . .
H12 H 0.2497 0.7493 0.1846 0.0460 1.0000 Uiso . . . . .
H21 H 0.3246 0.7755 0.2833 0.0445 1.0000 Uiso . . . . .
H22 H 0.2922 0.6989 0.3226 0.0445 1.0000 Uiso . . . . .
H31 H 0.4095 0.6207 0.3680 0.0444 1.0000 Uiso . . . . .
H32 H 0.4257 0.5392 0.3227 0.0444 1.0000 Uiso . . . . .
H41 H 0.3027 0.5707 0.3717 0.0425 1.0000 Uiso . . . . .
H42 H 0.3557 0.4925 0.3938 0.0425 1.0000 Uiso . . . . .
H51 H 0.1936 0.4754 0.3446 0.0439 1.0000 Uiso . . . . .
H52 H 0.1690 0.4534 0.2645 0.0439 1.0000 Uiso . . . . .
H61 H 0.2066 0.6180 0.3207 0.0410 1.0000 Uiso . . . . .
H62 H 0.1309 0.5883 0.2844 0.0410 1.0000 Uiso . . . . .
H81 H 0.5273 0.2985 0.1136 0.0964 1.0000 Uiso . . . . .
H82 H 0.5469 0.3960 0.1385 0.0964 1.0000 Uiso . . . . .
H83 H 0.5288 0.3252 0.1925 0.0964 1.0000 Uiso . . . . .
H91 H 0.3921 0.2302 0.1052 0.0554 1.0000 Uiso . . . . .
H92 H 0.3888 0.2575 0.1832 0.0554 1.0000 Uiso . . . . .
H93 H 0.3287 0.2870 0.1219 0.0554 1.0000 Uiso . . . . .
H101 H 0.4220 0.3598 0.0041 0.1105 1.0000 Uiso . . . . .
H102 H 0.4353 0.4598 0.0253 0.1105 1.0000 Uiso . . . . .
H103 H 0.3593 0.4197 0.0181 0.1105 1.0000 Uiso . . . . .
H121 H 0.0644 0.3350 -0.0004 0.0849 1.0000 Uiso . . . . .
H122 H 0.0713 0.3371 0.0819 0.0849 1.0000 Uiso . . . . .
H123 H 0.1225 0.2779 0.0467 0.0849 1.0000 Uiso . . . . .
H131 H 0.0726 0.5217 -0.0069 0.0874 1.0000 Uiso . . . . .
H132 H 0.1356 0.5753 0.0360 0.0874 1.0000 Uiso . . . . .
H133 H 0.0800 0.5303 0.0752 0.0874 1.0000 Uiso . . . . .
H141 H 0.1658 0.4156 -0.0701 0.1356 1.0000 Uiso . . . . .
H142 H 0.2317 0.4657 -0.0289 0.1356 1.0000 Uiso . . . . .
H143 H 0.2273 0.3617 -0.0249 0.1356 1.0000 Uiso . . . . .
H161 H 0.3880 0.7649 -0.0408 0.0540 1.0000 Uiso . . . . .
H162 H 0.3081 0.7387 -0.0535 0.0540 1.0000 Uiso . . . . .
H163 H 0.3655 0.6661 -0.0580 0.0540 1.0000 Uiso . . . . .
H171 H 0.3794 0.8446 0.0896 0.0466 1.0000 Uiso . . . . .
H172 H 0.3519 0.7932 0.1502 0.0466 1.0000 Uiso . . . . .
H173 H 0.2991 0.8217 0.0825 0.0466 1.0000 Uiso . . . . .
H181 H 0.4816 0.7134 0.0807 0.0543 1.0000 Uiso . . . . .
H182 H 0.4575 0.6571 0.1408 0.0543 1.0000 Uiso . . . . .
H183 H 0.4620 0.6128 0.0680 0.0543 1.0000 Uiso . . . . .
H201 H 0.5038 -0.0443 0.1486 0.0781 1.0000 Uiso . . . . .
H211 H 0.5043 0.1089 0.1486 0.0837 1.0000 Uiso . . . . .
H221 H 0.5000 0.1839 0.2500 0.0865 1.0000 Uiso . . . . .
H231 H 0.4982 -0.1739 0.2966 0.1024 0.5000 Uiso . . . 1 -1
H232 H 0.5422 -0.1739 0.2354 0.1024 0.5000 Uiso . . . 1 -1
H233 H 0.4596 -0.1739 0.2179 0.1024 0.5000 Uiso . . . 1 -1

loop_
_atom_site_aniso_label
_atom_site_aniso_U_11
_atom_site_aniso_U_22
_atom_site_aniso_U_33
_atom_site_aniso_U_23
_atom_site_aniso_U_13
_atom_site_aniso_U_12
Sc1 0.0372(2) 0.02016(17) 0.02270(17) -0.00347(13) 0.01080(15) -0.00485(15)
S1 0.0374(3) 0.0300(2) 0.0278(2) 0.00251(19) 0.0089(2) 0.0008(2)
C1 0.0492(13) 0.0254(10) 0.0402(12) 0.0019(9) 0.0167(10) 0.0052(9)
C2 0.0496(13) 0.0249(10) 0.0367(11) -0.0097(9) 0.0124(10) -0.0019(9)
S2 0.0382(3) 0.0266(2) 0.0304(3) -0.00672(19) 0.0097(2) -0.0047(2)
C3 0.0404(12) 0.0401(12) 0.0306(11) -0.0067(9) 0.0042(9) 0.0021(10)
C4 0.0445(12) 0.0383(11) 0.0235(9) 0.0005(9) 0.0066(9) 0.0067(10)
S3 0.0443(3) 0.0234(2) 0.0299(2) 0.00158(18) 0.0138(2) 0.0022(2)
C5 0.0431(12) 0.0320(11) 0.0347(11) 0.0017(9) 0.0182(9) -0.0036(9)
C6 0.0386(12) 0.0339(11) 0.0301(10) 0.0014(8) 0.0142(9) 0.0025(9)
C7 0.0467(13) 0.0281(10) 0.0305(11) -0.0044(8) 0.0134(9) 0.0017(9)
Si1 0.0596(4) 0.0252(3) 0.0397(3) -0.0074(2) 0.0292(3) -0.0052(3)
C8 0.0546(17) 0.0534(17) 0.133(3) -0.044(2) 0.053(2) -0.0127(14)
C9 0.0523(14) 0.0273(11) 0.0588(15) -0.0051(10) 0.0214(12) -0.0003(10)
C10 0.189(5) 0.0442(16) 0.0434(16) -0.0044(13) 0.054(2) 0.000(2)
C11 0.0495(14) 0.0255(10) 0.0380(12) -0.0054(9) 0.0155(10) -0.0102(10)
Si2 0.0736(5) 0.0587(5) 0.0253(3) -0.0107(3) 0.0154(3) -0.0442(4)
C12 0.090(2) 0.076(2) 0.0465(15) -0.0175(15) 0.0230(15) -0.0570(19)
C13 0.074(2) 0.079(2) 0.065(2) 0.0254(18) -0.0223(17) -0.0339(19)
C14 0.150(4) 0.142(4) 0.0475(17) -0.049(2) 0.059(2) -0.108(3)
C15 0.0351(11) 0.0299(10) 0.0291(10) 0.0020(8) 0.0082(9) -0.0054(9)
Si3 0.0301(3) 0.0245(3) 0.0323(3) 0.0025(2) 0.0106(2) -0.0024(2)
C16 0.0539(15) 0.0436(13) 0.0376(12) 0.0049(10) 0.0230(11) -0.0030(11)
C17 0.0453(13) 0.0302(11) 0.0409(12) 0.0004(9) 0.0149(10) -0.0058(9)
C18 0.0337(12) 0.0360(12) 0.0659(16) 0.0062(11) 0.0086(11) -0.0028(10)
C19 0.042(2) 0.056(2) 0.080(3) 0.0000 -0.002(2) 0.0000
C20 0.0464(16) 0.084(2) 0.065(2) 0.0172(18) 0.0031(14) 0.0073(16)
C21 0.0477(18) 0.076(2) 0.085(3) 0.0120(19) 0.0003(17) 0.0010(16)
C22 0.045(2) 0.059(3) 0.112(4) 0.0000 -0.009(3) 0.0000
C23 0.078(4) 0.053(3) 0.125(5) 0.0000 -0.025(3) 0.0000

loop_
_geom_bond_atom_site_label_1
_geom_bond_site_symmetry_1
_geom_bond_atom_site_label_2
_geom_bond_site_symmetry_2
_geom_bond_distance
_geom_bond_publ_flag
Sc1 . S1 . 2.7947(7) yes
Sc1 . S2 . 2.7799(6) yes
Sc1 . S3 . 2.8039(6) yes
Sc1 . C7 . 2.250(2) yes
Sc1 . C11 . 2.265(2) yes
Sc1 . C15 . 2.231(2) yes
S1 . C1 . 1.809(2) yes
S1 . C6 . 1.825(2) yes
C1 . C2 . 1.521(4) yes
C1 . H11 . 1.000 no
C1 . H12 . 1.000 no
C2 . S2 . 1.826(2) yes
C2 . H21 . 1.000 no
C2 . H22 . 1.000 no
S2 . C3 . 1.814(2) yes
C3 . C4 . 1.517(3) yes
C3 . H31 . 1.000 no
C3 . H32 . 1.000 no
C4 . S3 . 1.824(2) yes
C4 . H41 . 1.000 no
C4 . H42 . 1.000 no
S3 . C5 . 1.814(2) yes
C5 . C6 . 1.521(3) yes
C5 . H51 . 1.000 no
C5 . H52 . 1.000 no
C6 . H61 . 1.000 no
C6 . H62 . 1.000 no
C7 . Si1 . 1.842(2) yes
C7 . H71 . 0.91(3) no
C7 . H72 . 1.00(3) no
Si1 . C8 . 1.882(4) yes
Si1 . C9 . 1.877(3) yes
Si1 . C10 . 1.875(3) yes
C8 . H81 . 1.000 no
C8 . H82 . 1.000 no
C8 . H83 . 1.000 no
C9 . H91 . 1.000 no
C9 . H92 . 1.000 no
C9 . H93 . 1.000 no
C10 . H101 . 1.000 no
C10 . H102 . 1.000 no
C10 . H103 . 1.000 no
C11 . Si2 . 1.830(3) yes
C11 . H111 . 0.88(3) no
C11 . H112 . 1.04(4) no
Si2 . C12 . 1.883(3) yes
Si2 . C13 . 1.875(4) yes
Si2 . C14 . 1.874(3) yes
C12 . H121 . 1.000 no
C12 . H122 . 1.000 no
C12 . H123 . 1.000 no
C13 . H131 . 1.000 no
C13 . H132 . 1.000 no
C13 . H133 . 1.000 no
C14 . H141 . 1.000 no
C14 . H142 . 1.000 no
C14 . H143 . 1.000 no
C15 . Si3 . 1.840(2) yes
C15 . H151 . 0.94(3) no
C15 . H152 . 1.02(3) no
Si3 . C16 . 1.879(2) yes
Si3 . C17 . 1.883(2) yes
Si3 . C18 . 1.873(3) yes
C16 . H161 . 1.000 no
C16 . H162 . 1.000 no
C16 . H163 . 1.000 no
C17 . H171 . 1.000 no
C17 . H172 . 1.000 no
C17 . H173 . 1.000 no
C18 . H181 . 1.000 no
C18 . H182 . 1.000 no
C18 . H183 . 1.000 no
C19 . C20 . 1.375(4) yes
C19 . C20 5_655 1.375(4) yes
C19 . C23 . 1.485(7) yes
C20 . C21 . 1.404(5) yes
C20 . H201 . 1.000 no
C21 . C22 . 1.364(5) yes
C21 . H211 . 1.000 no
C22 . H221 . 1.000 no
C23 . H231 . 1.000 no
C23 . H232 . 1.000 no
C23 . H233 . 1.000 no
